data_7041944
loop_
_publ_author_name
'Yagishita, Sadahiro'
'Himegi, Akiko'
'Kanazashi, Ken'
'Ohishi, Tomomi'
'Ishikawa, Ryuta'
'Hamaguchi, Tomohiko'
'Kawata, Satoshi'

_publ_section_title
;
 Structural transformations of layered structures constructed from
 Cu(ii)-chloranilate monomer compounds.
;
_journal_issue 9
_journal_name_full 'Dalton transactions (Cambridge, England : 2003)'
_journal_page_first 2966
_journal_page_last 2973
_journal_paper_doi 10.1039/c6dt04867f
_journal_volume 46
_journal_year 2017
_chemical_formula_moiety {(Hha)2[Cu(CA)2(EtOH)2]}n
_chemical_formula_sum 'C28 H44 Cl4 Cu N2 O10'
_chemical_formula_weight 773.99
_space_group_crystal_system monoclinic
_space_group_IT_number 12
_space_group_name_Hall '-C 2y'
_space_group_name_H-M_alt 'C 1 2/m 1'
_symmetry_space_group_name_Hall '-C 2y'
_symmetry_space_group_name_H-M 'C 1 2/m 1'
_atom_sites_solution_hydrogens geom
_audit_creation_method SHELXL-2016/6
_audit_update_record
;
2017-01-23 deposited with the CCDC.
2017-02-06 downloaded from the CCDC.
;
_cell_angle_alpha 90
_cell_angle_beta 90.9641(14)
_cell_angle_gamma 90
_cell_formula_units_Z 2
_cell_length_a 9.7962(4)
_cell_length_b 16.0447(8)
_cell_length_c 11.0491(5)
_cell_measurement_reflns_used 11347
_cell_measurement_temperature 100(2)
_cell_measurement_theta_max 27.51
_cell_measurement_theta_min 3.04
_cell_volume 1736.42(14)
_computing_cell_refinement PROCESS-AUTO
_computing_data_collection PROCESS-AUTO
_computing_data_reduction PROCESS-AUTO
_computing_molecular_graphics 'CrystalStructure 4.2 (Rigaku, 2015)'
_computing_publication_material 'CrystalStructure 4.2 (Rigaku, 2015)'
_computing_structure_refinement 'SHELXL-2016/6 (Sheldrick, 2016)'
_computing_structure_solution 'Il Milione (Burla, et al., 2007)'
_diffrn_ambient_temperature 100(2)
_diffrn_detector_area_resol_mean 7.143
_diffrn_measured_fraction_theta_full 0.998
_diffrn_measured_fraction_theta_max 0.999
_diffrn_measurement_device_type 'Rigaku Saturn70'
_diffrn_measurement_method \w
_diffrn_radiation_type MoK\a
_diffrn_radiation_wavelength 0.71075
_diffrn_reflns_av_R_equivalents 0.0707
_diffrn_reflns_av_unetI/netI 0.0429
_diffrn_reflns_Laue_measured_fraction_full 0.998
_diffrn_reflns_Laue_measured_fraction_max 0.999
_diffrn_reflns_limit_h_max 12
_diffrn_reflns_limit_h_min -12
_diffrn_reflns_limit_k_max 20
_diffrn_reflns_limit_k_min -20
_diffrn_reflns_limit_l_max 14
_diffrn_reflns_limit_l_min -14
_diffrn_reflns_number 14525
_diffrn_reflns_point_group_measured_fraction_full 0.998
_diffrn_reflns_point_group_measured_fraction_max 0.999
_diffrn_reflns_theta_full 25.242
_diffrn_reflns_theta_max 27.479
_diffrn_reflns_theta_min 3.035
_exptl_absorpt_coefficient_mu 0.991
_exptl_absorpt_correction_T_max 0.952
_exptl_absorpt_correction_T_min 0.619
_exptl_absorpt_correction_type multi-scan
_exptl_absorpt_process_details 'REQAB (Rigaku, 1998)'
_exptl_crystal_colour violet
_exptl_crystal_density_diffrn 1.480
_exptl_crystal_density_method 'not measured'
_exptl_crystal_description platelet
_exptl_crystal_F_000 806
_exptl_crystal_size_max 0.250
_exptl_crystal_size_mid 0.100
_exptl_crystal_size_min 0.050
_refine_diff_density_max 1.012
_refine_diff_density_min -0.366
_refine_diff_density_rms 0.079
_refine_ls_extinction_method none
_refine_ls_goodness_of_fit_ref 1.038
_refine_ls_hydrogen_treatment constr
_refine_ls_matrix_type full
_refine_ls_number_parameters 153
_refine_ls_number_reflns 2064
_refine_ls_number_restraints 14
_refine_ls_restrained_S_all 1.053
_refine_ls_R_factor_all 0.0866
_refine_ls_R_factor_gt 0.0579
_refine_ls_shift/su_max 0.000
_refine_ls_shift/su_mean 0.000
_refine_ls_structure_factor_coef Fsqd
_refine_ls_weighting_details 'w=1/[\s^2^(Fo^2^)+(0.0950P)^2^+1.6347P] where P=(Fo^2^+2Fc^2^)/3'
_refine_ls_weighting_scheme calc
_refine_ls_wR_factor_gt 0.1506
_refine_ls_wR_factor_ref 0.1705
_reflns_Friedel_coverage 0.000
_reflns_number_gt 1415
_reflns_number_total 2064
_reflns_threshold_expression 'I > 2\s(I)'
_cod_data_source_file c6dt04867f2.cif
_cod_data_source_block ydkr
_cod_depositor_comments 'Adding full bibliography for 7041940--7041946.cif.'
_cod_database_code 7041944
_shelx_shelxl_version_number 2016/6
_shelx_space_group_comment
;
The symmetry employed for this shelxl refinement is uniquely defined
by the following loop, which should always be used as a source of
symmetry information in preference to the above space-group names.
They are only intended as comments.
;
_shelx_estimated_absorpt_t_min 0.888
_shelx_estimated_absorpt_t_max 0.952

loop_
_space_group_symop_operation_xyz
'x, y, z'
'-x, y, -z'
'x+1/2, y+1/2, z'
'-x+1/2, y+1/2, -z'
'-x, -y, -z'
'x, -y, z'
'-x+1/2, -y+1/2, -z'
'x+1/2, -y+1/2, z'

loop_
_atom_site_label
_atom_site_type_symbol
_atom_site_fract_x
_atom_site_fract_y
_atom_site_fract_z
_atom_site_U_iso_or_equiv
_atom_site_adp_type
_atom_site_occupancy
_atom_site_site_symmetry_order
_atom_site_calc_flag
_atom_site_refinement_flags_posn
_atom_site_refinement_flags_adp
_atom_site_refinement_flags_occupancy
_atom_site_disorder_assembly
_atom_site_disorder_group
Cu1 Cu 0.500000 0.500000 0.500000 0.0601(4) Uani 1 4 d S T P . .
Cl1 Cl 0.25938(8) 0.26240(7) 0.30292(7) 0.0662(4) Uani 1 1 d . . . . .
O1 O 0.3984(2) 0.40883(18) 0.4215(2) 0.0610(7) Uani 1 1 d . . . . .
O2 O 0.4003(2) 0.1158(2) 0.4177(2) 0.0701(8) Uani 1 1 d . . . . .
O3 O 0.3416(4) 0.4756(3) 0.6543(4) 0.064(3) Uani 0.5 1 d D . P A -1
H3 H 0.268977 0.449627 0.638683 0.097 Uiso 0.5 1 calc R U P A -1
N1 N 0.1327(4) 0.4859(12) 0.3749(4) 0.042(4) Uani 0.5 1 d D . P B -1
H1A H 0.064010 0.447784 0.372859 0.063 Uiso 0.5 1 calc R U P B -1
H1B H 0.115727 0.524683 0.432933 0.063 Uiso 0.5 1 calc R U P B -1
H1C H 0.213163 0.459854 0.392370 0.063 Uiso 0.5 1 calc R U P B -1
C1 C 0.4411(3) 0.3372(3) 0.4531(3) 0.0574(10) Uani 1 1 d . . . . .
C2 C 0.3917(3) 0.2621(3) 0.4100(3) 0.0594(10) Uani 1 1 d . . . . .
C3 C 0.4414(3) 0.1850(3) 0.4514(3) 0.0579(10) Uani 1 1 d . . . . .
C4 C 0.3268(9) 0.5213(4) 0.7638(7) 0.068(3) Uani 0.5 1 d D . P A -1
H4A H 0.230138 0.527069 0.787035 0.081 Uiso 0.5 1 calc R U P A -1
H4B H 0.370185 0.577005 0.760006 0.081 Uiso 0.5 1 calc R U P A -1
C5 C 0.4073(13) 0.4602(7) 0.8482(8) 0.107(4) Uani 0.5 1 d D . P A -1
H5A H 0.370843 0.403740 0.837972 0.160 Uiso 0.5 1 calc R U P . .
H5B H 0.397690 0.477718 0.932561 0.160 Uiso 0.5 1 calc R U P . .
H5C H 0.504082 0.460776 0.827014 0.160 Uiso 0.5 1 calc R U P . .
C6 C 0.1414(8) 0.5280(5) 0.2541(6) 0.066(3) Uani 0.5 1 d D . P B -1
H6A H 0.055400 0.558786 0.238312 0.080 Uiso 0.5 1 calc R U P B -1
H6B H 0.216544 0.569250 0.257503 0.080 Uiso 0.5 1 calc R U P B -1
C7 C 0.1652(7) 0.4701(6) 0.1516(7) 0.081(4) Uani 0.5 1 d D . P B -1
H7A H 0.248366 0.437084 0.170060 0.097 Uiso 0.5 1 calc R U P B -1
H7B H 0.183359 0.503575 0.078377 0.097 Uiso 0.5 1 calc R U P B -1
C8 C 0.0515(8) 0.4113(6) 0.1231(8) 0.076(2) Uani 0.5 1 d D . P B -1
H8A H -0.031802 0.444334 0.105247 0.091 Uiso 0.5 1 calc R U P B -1
H8B H 0.033708 0.377630 0.196246 0.091 Uiso 0.5 1 calc R U P B -1
C9 C 0.0743(11) 0.3525(7) 0.0186(9) 0.099(4) Uani 0.5 1 d D . P B -1
H9A H 0.071414 0.384402 -0.058139 0.118 Uiso 0.5 1 calc R U P B -1
H9B H 0.165971 0.327067 0.027179 0.118 Uiso 0.5 1 calc R U P B -1
C10 C -0.0316(16) 0.2847(8) 0.0131(12) 0.118(5) Uani 0.5 1 d D . P B -1
H10A H -0.037777 0.260538 0.095238 0.142 Uiso 0.5 1 calc R U P B -1
H10B H -0.120643 0.311492 -0.005301 0.142 Uiso 0.5 1 calc R U P B -1
C11 C -0.0163(11) 0.2161(7) -0.0710(10) 0.099(3) Uani 0.5 1 d D . P B -1
H11A H -0.005670 0.238063 -0.153055 0.148 Uiso 0.5 1 calc R U P B -1
H11B H -0.097472 0.180451 -0.068655 0.148 Uiso 0.5 1 calc R U P B -1
H11C H 0.064557 0.183376 -0.048102 0.148 Uiso 0.5 1 calc R U P B -1

loop_
_atom_site_aniso_label
_atom_site_aniso_U_11
_atom_site_aniso_U_22
_atom_site_aniso_U_33
_atom_site_aniso_U_23
_atom_site_aniso_U_13
_atom_site_aniso_U_12
Cu1 0.0221(4) 0.1116(8) 0.0462(5) 0.000 -0.0143(3) 0.000
Cl1 0.0299(4) 0.1248(9) 0.0434(5) -0.0099(5) -0.0188(3) 0.0082(4)
O1 0.0266(10) 0.109(2) 0.0468(13) -0.0003(13) -0.0162(9) 0.0055(12)
O2 0.0365(12) 0.112(2) 0.0608(16) -0.0270(16) -0.0244(11) 0.0162(14)
O3 0.033(2) 0.106(8) 0.054(2) -0.023(3) 0.0024(17) -0.015(2)
N1 0.0253(17) 0.060(13) 0.041(2) 0.000(3) -0.0116(15) 0.002(3)
C1 0.0231(14) 0.113(3) 0.0360(16) 0.0013(18) -0.0051(12) -0.0007(17)
C2 0.0233(14) 0.117(3) 0.0377(17) -0.0032(19) -0.0114(12) -0.0011(17)
C3 0.0236(14) 0.112(3) 0.0376(16) -0.0047(19) -0.0085(12) 0.0075(17)
C4 0.080(5) 0.063(10) 0.060(4) -0.010(4) -0.001(4) -0.001(4)
C5 0.129(9) 0.128(9) 0.062(5) 0.007(5) -0.027(6) 0.038(7)
C6 0.057(4) 0.101(8) 0.041(3) 0.017(3) -0.020(3) -0.015(4)
C7 0.044(4) 0.144(13) 0.054(4) 0.018(4) -0.012(3) 0.006(4)
C8 0.047(4) 0.109(7) 0.072(5) 0.012(5) -0.014(4) 0.014(4)
C9 0.088(7) 0.148(10) 0.060(5) -0.026(7) -0.001(5) 0.030(7)
C10 0.151(16) 0.129(9) 0.078(9) 0.009(8) 0.085(9) -0.005(10)
C11 0.072(6) 0.111(8) 0.112(9) 0.010(7) -0.020(6) 0.012(6)

loop_
_atom_type_symbol
_atom_type_description
_atom_type_scat_dispersion_real
_atom_type_scat_dispersion_imag
_atom_type_scat_source
C C 0.0033 0.0016 'International Tables Vol C Tables 4.2.6.8 and 6.1.1.4'
H H 0.0000 0.0000 'International Tables Vol C Tables 4.2.6.8 and 6.1.1.4'
Cl Cl 0.1484 0.1585 'International Tables Vol C Tables 4.2.6.8 and 6.1.1.4'
Cu Cu 0.3201 1.2651 'International Tables Vol C Tables 4.2.6.8 and 6.1.1.4'
N N 0.0061 0.0033 'International Tables Vol C Tables 4.2.6.8 and 6.1.1.4'
O O 0.0106 0.0060 'International Tables Vol C Tables 4.2.6.8 and 6.1.1.4'

loop_
_geom_angle_atom_site_label_1
_geom_angle_atom_site_label_2
_geom_angle_atom_site_label_3
_geom_angle
_geom_angle_site_symmetry_1
_geom_angle_site_symmetry_3
O1 Cu1 O1 96.35(14) . 6_565
O1 Cu1 O1 180.0 . 5_666
O1 Cu1 O1 83.65(14) 6_565 5_666
O1 Cu1 O1 83.65(14) . 2_656
O1 Cu1 O1 180.0 6_565 2_656
O1 Cu1 O1 96.35(14) 5_666 2_656
C1 O1 Cu1 113.03(19) . .
C4 O3 H3 109.5 . .
C6 N1 H1A 109.5 . .
C6 N1 H1B 109.5 . .
H1A N1 H1B 109.5 . .
C6 N1 H1C 109.5 . .
H1A N1 H1C 109.5 . .
H1B N1 H1C 109.5 . .
O1 C1 C2 125.7(3) . .
O1 C1 C1 115.13(18) . 2_656
C2 C1 C1 119.1(2) . 2_656
C1 C2 C3 122.7(3) . .
C1 C2 Cl1 119.0(3) . .
C3 C2 Cl1 118.3(3) . .
O2 C3 C2 125.8(3) . .
O2 C3 C3 116.09(18) . 2_656
C2 C3 C3 118.1(2) . 2_656
O3 C4 C5 97.3(6) . .
O3 C4 H4A 112.3 . .
C5 C4 H4A 112.3 . .
O3 C4 H4B 112.3 . .
C5 C4 H4B 112.3 . .
H4A C4 H4B 109.9 . .
C4 C5 H5A 109.5 . .
C4 C5 H5B 109.5 . .
H5A C5 H5B 109.5 . .
C4 C5 H5C 109.5 . .
H5A C5 H5C 109.5 . .
H5B C5 H5C 109.5 . .
C7 C6 N1 114.2(9) . .
C7 C6 H6A 108.7 . .
N1 C6 H6A 108.7 . .
C7 C6 H6B 108.7 . .
N1 C6 H6B 108.7 . .
H6A C6 H6B 107.6 . .
C6 C7 C8 115.5(7) . .
C6 C7 H7A 108.4 . .
C8 C7 H7A 108.4 . .
C6 C7 H7B 108.4 . .
C8 C7 H7B 108.4 . .
H7A C7 H7B 107.5 . .
C7 C8 C9 115.9(8) . .
C7 C8 H8A 108.3 . .
C9 C8 H8A 108.3 . .
C7 C8 H8B 108.3 . .
C9 C8 H8B 108.3 . .
H8A C8 H8B 107.4 . .
C10 C9 C8 111.8(8) . .
C10 C9 H9A 109.2 . .
C8 C9 H9A 109.2 . .
C10 C9 H9B 109.2 . .
C8 C9 H9B 109.2 . .
H9A C9 H9B 107.9 . .
C11 C10 C9 119.8(8) . .
C11 C10 H10A 107.4 . .
C9 C10 H10A 107.4 . .
C11 C10 H10B 107.4 . .
C9 C10 H10B 107.4 . .
H10A C10 H10B 106.9 . .
C10 C11 H11A 109.5 . .
C10 C11 H11B 109.5 . .
H11A C11 H11B 109.5 . .
C10 C11 H11C 109.5 . .
H11A C11 H11C 109.5 . .
H11B C11 H11C 109.5 . .

loop_
_geom_bond_atom_site_label_1
_geom_bond_atom_site_label_2
_geom_bond_distance
_geom_bond_site_symmetry_2
Cu1 O1 1.963(3) .
Cu1 O1 1.963(3) 6_565
Cu1 O1 1.963(3) 5_666
Cu1 O1 1.963(3) 2_656
Cl1 C2 1.741(3) .
O1 C1 1.270(5) .
O2 C3 1.235(5) .
O3 C4 1.423(8) .
O3 H3 0.8400 .
N1 C6 1.499(11) .
N1 H1A 0.9100 .
N1 H1B 0.9100 .
N1 H1C 0.9100 .
C1 C2 1.380(6) .
C1 C1 1.539(6) 2_656
C2 C3 1.403(6) .
C3 C3 1.559(6) 2_656
C4 C5 1.558(10) .
C4 H4A 0.9900 .
C4 H4B 0.9900 .
C5 H5A 0.9800 .
C5 H5B 0.9800 .
C5 H5C 0.9800 .
C6 C7 1.487(10) .
C6 H6A 0.9900 .
C6 H6B 0.9900 .
C7 C8 1.489(10) .
C7 H7A 0.9900 .
C7 H7B 0.9900 .
C8 C9 1.510(11) .
C8 H8A 0.9900 .
C8 H8B 0.9900 .
C9 C10 1.504(13) .
C9 H9A 0.9900 .
C9 H9B 0.9900 .
C10 C11 1.450(12) .
C10 H10A 0.9900 .
C10 H10B 0.9900 .
C11 H11A 0.9800 .
C11 H11B 0.9800 .
C11 H11C 0.9800 .

loop_
_geom_hbond_atom_site_label_D
_geom_hbond_atom_site_label_H
_geom_hbond_atom_site_label_A
_geom_hbond_distance_DH
_geom_hbond_distance_HA
_geom_hbond_distance_DA
_geom_hbond_angle_DHA
_geom_hbond_site_symmetry_A
N1 H1A O2 0.91 1.97 2.848(12) 161.2 8_455
N1 H1B O2 0.91 2.57 3.128(14) 120.2 3_455
N1 H1B O2 0.91 2.21 3.118(14) 173.1 4_556
N1 H1C O1 0.91 2.01 2.920(9) 175.3 .
C6 H6B Cl1 0.99 2.78 3.594(7) 140.1 6_565
C6 H6B O1 0.99 2.54 3.260(7) 129.1 6_565

loop_
_geom_torsion_atom_site_label_1
_geom_torsion_atom_site_label_2
_geom_torsion_atom_site_label_3
_geom_torsion_atom_site_label_4
_geom_torsion
_geom_torsion_site_symmetry_1
_geom_torsion_site_symmetry_4
Cu1 O1 C1 C2 -178.1(3) . .
Cu1 O1 C1 C1 1.4(4) . 2_656
O1 C1 C2 C3 -178.3(3) . .
C1 C1 C2 C3 2.2(6) 2_656 .
O1 C1 C2 Cl1 0.0(5) . .
C1 C1 C2 Cl1 -179.5(3) 2_656 .
C1 C2 C3 O2 179.0(3) . .
Cl1 C2 C3 O2 0.6(5) . .
C1 C2 C3 C3 -0.9(6) . 2_656
Cl1 C2 C3 C3 -179.2(3) . 2_656
N1 C6 C7 C8 66.6(9) . .
C6 C7 C8 C9 179.7(7) . .
C7 C8 C9 C10 168.2(10) . .
C8 C9 C10 C11 -171.8(12) . .
